data_7236508
loop_
_publ_author_name
'Henwood, Adam F.'
'Webster, James'
'Cordes, David'
'Slawin, Alexandra M. Z.'
'Jacquemin, Denis'
'Zysman-Colman, Eli'

_publ_section_title
;
 Phosphorescent platinum(ii) complexes bearing pentafluorosulfanyl
 substituted cyclometalating ligands
;
_journal_issue 41
_journal_name_full 'RSC Advances'
_journal_page_first 25566
_journal_paper_doi 10.1039/C7RA03190D
_journal_volume 7
_journal_year 2017
_chemical_formula_moiety 'C22 H26 F5 N O2 Pt S'
_chemical_formula_sum 'C22 H26 F5 N O2 Pt S'
_chemical_formula_weight 658.59
_space_group_crystal_system monoclinic
_space_group_IT_number 11
_space_group_name_Hall '-P 2yb'
_space_group_name_H-M_alt 'P 1 21/m 1'
_atom_sites_solution_hydrogens geom
_atom_sites_solution_primary direct
_atom_sites_solution_secondary difmap
_audit_creation_date 2017-02-15
_audit_creation_method 'by CrystalStructure 4.2'
_audit_update_record
;
2017-02-15 deposited with the CCDC.
2017-05-04 downloaded from the CCDC.
;
_cell_angle_alpha 90.0000
_cell_angle_beta 112.385(8)
_cell_angle_gamma 90.0000
_cell_formula_units_Z 2
_cell_length_a 12.916(4)
_cell_length_b 6.8394(18)
_cell_length_c 14.546(5)
_cell_measurement_reflns_used 1907
_cell_measurement_temperature 173
_cell_measurement_theta_max 24.90
_cell_measurement_theta_min 1.70
_cell_volume 1188.1(6)
_computing_cell_refinement 'CrystalClear-SM Expert 2.1 b45'
_computing_data_collection 'CrystalClear-SM Expert 2.1 b45 (Rigaku, 2015)'
_computing_data_reduction 'CrystalClear-SM Expert 2.1 b45'
_computing_molecular_graphics 'CrystalStructure 4.2'
_computing_publication_material 'CrystalStructure 4.2 (Rigaku, 2015)'
_computing_structure_refinement 'SHELXL Version 2014/7 (Sheldrick, 2008)'
_computing_structure_solution 'DIRDIF99-PATTY (Gould, et al., 1999)'
_diffrn_ambient_temperature 173
_diffrn_detector_area_resol_mean 5.814
_diffrn_measured_fraction_theta_full 0.994
_diffrn_measured_fraction_theta_max 0.993
_diffrn_measurement_device_type 'Rigaku XtaLAB P200'
_diffrn_measurement_method \w
_diffrn_radiation_type 'Mo K\a'
_diffrn_radiation_wavelength 0.71075
_diffrn_reflns_av_R_equivalents 0.1172
_diffrn_reflns_Laue_measured_fraction_full 0.994
_diffrn_reflns_Laue_measured_fraction_max 0.993
_diffrn_reflns_limit_h_max 15
_diffrn_reflns_limit_h_min -15
_diffrn_reflns_limit_k_max 8
_diffrn_reflns_limit_k_min -8
_diffrn_reflns_limit_l_max 17
_diffrn_reflns_limit_l_min -17
_diffrn_reflns_number 22880
_diffrn_reflns_point_group_measured_fraction_full 0.994
_diffrn_reflns_point_group_measured_fraction_max 0.993
_diffrn_reflns_theta_full 25.242
_diffrn_reflns_theta_max 25.388
_diffrn_reflns_theta_min 1.798
_diffrn_standards_number 0
_exptl_absorpt_coefficient_mu 6.027
_exptl_absorpt_correction_T_max 0.942
_exptl_absorpt_correction_T_min 0.687
_exptl_absorpt_correction_type multi-scan
_exptl_absorpt_process_details 'REQAB (Rigaku, 1998)'
_exptl_crystal_colour yellow
_exptl_crystal_density_diffrn 1.841
_exptl_crystal_density_method 'not measured'
_exptl_crystal_description needle
_exptl_crystal_F_000 640.00
_exptl_crystal_recrystallization_method 'Re-crystallisation from solvent: Dichloromethane/hexane'
_exptl_crystal_size_max 0.110
_exptl_crystal_size_mid 0.030
_exptl_crystal_size_min 0.010
_refine_diff_density_max 6.31
_refine_diff_density_min -0.93
_refine_ls_extinction_method none
_refine_ls_goodness_of_fit_ref 1.165
_refine_ls_hydrogen_treatment constr
_refine_ls_number_parameters 183
_refine_ls_number_reflns 2373
_refine_ls_number_restraints 22
_refine_ls_R_factor_all 0.0968
_refine_ls_R_factor_gt 0.0746
_refine_ls_shift/su_max 0.000
_refine_ls_structure_factor_coef Fsqd
_refine_ls_weighting_details 'w = 1/[\s^2^(Fo^2^)+(0.1178P)^2^+3.9824P] where P=(Fo^2^+2Fc^2^)/3'
_refine_ls_weighting_scheme calc
_refine_ls_wR_factor_gt 0.1799
_refine_ls_wR_factor_ref 0.1994
_reflns_Friedel_coverage 0.000
_reflns_number_gt 1889
_reflns_number_total 2373
_reflns_threshold_expression F^2^>2.0\s(F^2^)
_cod_data_source_file c7ra03190d2.cif
_cod_data_source_block 2
_cod_original_sg_symbol_H-M P21/m
_cod_database_code 7236508

loop_
_space_group_symop_id
_space_group_symop_operation_xyz
1 +X,+Y,+Z
2 -X,1/2+Y,-Z
3 -X,-Y,-Z
4 +X,-1/2-Y,+Z

loop_
_atom_site_label
_atom_site_type_symbol
_atom_site_fract_x
_atom_site_fract_y
_atom_site_fract_z
_atom_site_U_iso_or_equiv
_atom_site_adp_type
_atom_site_occupancy
_atom_site_site_symmetry_order
_atom_site_calc_flag
_atom_site_refinement_flags_posn
_atom_site_refinement_flags_adp
_atom_site_refinement_flags_occupancy
Pt1 Pt 0.10228(6) 0.2500 0.10583(5) 0.0472(3) Uani 1 2 d S TU P
S1 S 0.3168(6) 0.2500 -0.1752(6) 0.104(3) Uani 1 2 d S T P
F1 F 0.2675(10) 0.088(3) -0.2586(9) 0.127(5) Uani 1 1 d . . .
F2 F 0.3749(9) 0.085(3) -0.0969(8) 0.121(5) Uani 1 1 d . . .
F3 F 0.4268(14) 0.2500 -0.2018(13) 0.151(11) Uani 1 2 d S T P
O15 O 0.0835(11) 0.2500 0.2430(9) 0.050(3) Uani 1 2 d S T P
O17 O 0.2692(10) 0.2500 0.1758(11) 0.073(5) Uani 1 2 d S T P
N1 N -0.0617(12) 0.2500 0.0261(13) 0.050(4) Uani 1 2 d S T P
C2 C -0.0923(17) 0.2500 -0.0734(19) 0.063(6) Uani 1 2 d S T P
C3 C -0.202(2) 0.2500 -0.134(2) 0.075(7) Uani 1 2 d S T P
H3 H -0.2229 0.2500 -0.2042 0.090 Uiso 1 2 calc R U P
C4 C -0.282(2) 0.2500 -0.093(3) 0.108(11) Uani 1 2 d S T P
H4 H -0.3591 0.2500 -0.1353 0.129 Uiso 1 2 calc R U P
C5 C -0.251(2) 0.2500 0.006(3) 0.103(10) Uani 1 2 d S T P
H5 H -0.3068 0.2500 0.0345 0.124 Uiso 1 2 calc R U P
C6 C -0.1378(15) 0.2500 0.068(2) 0.066(6) Uani 1 2 d S T P
H6 H -0.1150 0.2500 0.1380 0.079 Uiso 1 2 calc R U P
C7 C 0.0040(15) 0.2500 -0.1070(14) 0.053(4) Uani 1 2 d DS TU P
C8 C 0.1065(12) 0.2500 -0.0263(14) 0.051(3) Uani 1 2 d DS TU P
C9 C 0.2035(15) 0.2500 -0.0469(16) 0.060(5) Uani 1 2 d DS TU P
H9 H 0.2755 0.2500 0.0052 0.072 Uiso 1 2 calc R U P
C10 C 0.1912(17) 0.2500 -0.1489(16) 0.065(6) Uani 1 2 d S T P
C11 C 0.089(2) 0.2500 -0.2235(18) 0.068(6) Uani 1 2 d S T P
H11 H 0.0831 0.2500 -0.2905 0.082 Uiso 1 2 calc R U P
C12 C -0.0059(18) 0.2500 -0.2047(15) 0.057(5) Uani 1 2 d S T P
H12 H -0.0774 0.2500 -0.2575 0.068 Uiso 1 2 calc R U P
C13 C 0.000(2) 0.2500 0.380(2) 0.085(8) Uani 1 2 d S T P
H13A H -0.0293 0.3706 0.3423 0.102 Uiso 0.5 1 calc R U P
H13B H -0.0297 0.1370 0.3359 0.102 Uiso 0.5 1 calc R U P
H13C H -0.0233 0.2423 0.4362 0.102 Uiso 0.5 2 calc R U P
C14 C 0.130(2) 0.2500 0.4178(16) 0.070(6) Uani 1 2 d DS T P
C15 C 0.163(2) 0.2500 0.3252(14) 0.069(6) Uani 1 2 d DS T P
C16 C 0.274(2) 0.2500 0.3394(19) 0.102(12) Uani 1 2 d S T P
H16 H 0.3252 0.2500 0.4067 0.122 Uiso 1 2 calc R U P
C17 C 0.3211(18) 0.2500 0.2695(16) 0.098(11) Uani 1 2 d DS T P
C18 C 0.451(2) 0.2500 0.302(2) 0.17(3) Uani 1 2 d DS T P
C19 C 0.496(2) 0.055(8) 0.361(2) 0.26(3) Uani 1 1 d . . .
H19A H 0.5756 0.0700 0.4021 0.310 Uiso 1 1 calc R U .
H19B H 0.4858 -0.0526 0.3139 0.310 Uiso 1 1 calc R U .
H19C H 0.4543 0.0274 0.4033 0.310 Uiso 1 1 calc R U .
C20 C 0.175(2) 0.063(4) 0.4752(14) 0.103(7) Uani 1 1 d . . .
H20A H 0.1481 -0.0493 0.4306 0.123 Uiso 1 1 calc R U .
H20B H 0.1477 0.0521 0.5296 0.123 Uiso 1 1 calc R U .
H20C H 0.2565 0.0657 0.5026 0.123 Uiso 1 1 calc R U .
C21 C 0.4822(19) 0.2500 0.209(2) 0.141(19) Uani 1 2 d S T P
H21A H 0.5639 0.2500 0.2307 0.170 Uiso 1 2 calc R U P
H21B H 0.4514 0.1330 0.1694 0.170 Uiso 0.5 1 calc R U P
H21C H 0.4514 0.3670 0.1694 0.170 Uiso 0.5 1 calc R U P

loop_
_atom_site_aniso_label
_atom_site_aniso_U_11
_atom_site_aniso_U_22
_atom_site_aniso_U_33
_atom_site_aniso_U_23
_atom_site_aniso_U_13
_atom_site_aniso_U_12
Pt1 0.0509(5) 0.0303(4) 0.0585(5) 0.000 0.0185(3) 0.000
S1 0.070(4) 0.181(9) 0.070(4) 0.000 0.038(3) 0.000
F1 0.103(8) 0.200(16) 0.088(7) -0.037(9) 0.048(7) 0.018(9)
F2 0.077(7) 0.197(16) 0.098(8) 0.012(9) 0.041(6) 0.043(8)
F3 0.081(10) 0.31(3) 0.084(11) 0.000 0.055(9) 0.000
O15 0.060(8) 0.055(8) 0.045(7) 0.000 0.032(6) 0.000
O17 0.026(6) 0.119(14) 0.064(9) 0.000 0.007(6) 0.000
N1 0.043(8) 0.032(8) 0.067(11) 0.000 0.011(7) 0.000
C2 0.056(12) 0.022(9) 0.086(16) 0.000 0.001(11) 0.000
C3 0.061(14) 0.063(14) 0.091(17) 0.000 0.018(13) 0.000
C4 0.060(16) 0.13(3) 0.12(3) 0.000 0.011(17) 0.000
C5 0.071(17) 0.15(3) 0.10(2) 0.000 0.043(16) 0.000
C6 0.035(10) 0.062(13) 0.103(17) 0.000 0.029(11) 0.000
C7 0.059(7) 0.025(8) 0.069(8) 0.000 0.018(6) 0.000
C8 0.055(7) 0.022(7) 0.073(7) 0.000 0.022(5) 0.000
C9 0.055(8) 0.060(12) 0.062(10) 0.000 0.019(7) 0.000
C10 0.049(11) 0.092(17) 0.057(12) 0.000 0.024(10) 0.000
C11 0.078(15) 0.065(14) 0.058(13) 0.000 0.022(11) 0.000
C12 0.059(12) 0.038(10) 0.058(12) 0.000 0.006(10) 0.000
C13 0.11(2) 0.082(18) 0.089(17) 0.000 0.074(17) 0.000
C14 0.078(15) 0.056(13) 0.081(16) 0.000 0.036(13) 0.000
C15 0.098(18) 0.068(14) 0.042(12) 0.000 0.027(12) 0.000
C16 0.055(13) 0.20(4) 0.052(13) 0.000 0.027(11) 0.000
C17 0.064(15) 0.19(4) 0.036(12) 0.000 0.008(11) 0.000
C18 0.071(19) 0.37(8) 0.067(19) 0.000 0.029(16) 0.000
C19 0.100(18) 0.56(9) 0.12(2) 0.13(4) 0.051(16) 0.16(3)
C20 0.125(16) 0.124(19) 0.073(11) 0.020(12) 0.053(11) 0.016(14)
C21 0.027(11) 0.31(6) 0.080(19) 0.000 0.011(11) 0.000

loop_
_atom_type_symbol
_atom_type_description
_atom_type_scat_dispersion_real
_atom_type_scat_dispersion_imag
_atom_type_scat_source
C C 0.0033 0.0016
;
International Tables for Crystallography
(Vol. C, Tables 4.2.6.8 and 6.1.1.4)
;
H H 0.0000 0.0000
;
International Tables for Crystallography
(Vol. C, Table 6.1.1.4)
;
F F 0.0171 0.0103
;
International Tables for Crystallography
(Vol. C, Tables 4.2.6.8 and 6.1.1.4)
;
N N 0.0061 0.0033
;
International Tables for Crystallography
(Vol. C, Tables 4.2.6.8 and 6.1.1.4)
;
O O 0.0106 0.0060
;
International Tables for Crystallography
(Vol. C, Tables 4.2.6.8 and 6.1.1.4)
;
Pt Pt -1.7033 8.3905
;
International Tables for Crystallography
(Vol. C, Tables 4.2.6.8 and 6.1.1.4)
;
S S 0.1246 0.1234
;
International Tables for Crystallography
(Vol. C, Tables 4.2.6.8 and 6.1.1.4)
;

loop_
_geom_angle_atom_site_label_1
_geom_angle_atom_site_label_2
_geom_angle_atom_site_label_3
_geom_angle
_geom_angle_site_symmetry_1
_geom_angle_site_symmetry_3
C8 Pt1 N1 81.3(7) . .
C8 Pt1 O17 94.1(6) . .
N1 Pt1 O17 175.4(7) . .
C8 Pt1 O15 175.4(6) . .
N1 Pt1 O15 94.1(6) . .
O17 Pt1 O15 90.5(6) . .
F2 S1 F2 91.7(12) 4_565 .
F2 S1 F1 89.6(8) 4_565 4_565
F2 S1 F1 174.2(8) . 4_565
F2 S1 F1 174.2(8) 4_565 .
F2 S1 F1 89.6(8) . .
F1 S1 F1 88.6(12) 4_565 .
F2 S1 F3 87.3(6) 4_565 .
F2 S1 F3 87.3(6) . .
F1 S1 F3 87.1(7) 4_565 .
F1 S1 F3 87.1(7) . .
F2 S1 C10 93.8(7) 4_565 .
F2 S1 C10 93.8(7) . .
F1 S1 C10 91.8(7) 4_565 .
F1 S1 C10 91.8(7) . .
F3 S1 C10 178.4(11) . .
C15 O15 Pt1 124.2(13) . .
C17 O17 Pt1 124.9(14) . .
C6 N1 C2 121.4(18) . .
C6 N1 Pt1 122.6(15) . .
C2 N1 Pt1 116.0(14) . .
N1 C2 C3 121(2) . .
N1 C2 C7 114.1(16) . .
C3 C2 C7 125(2) . .
C2 C3 C4 119(3) . .
C2 C3 H3 120.3 . .
C4 C3 H3 120.3 . .
C5 C4 C3 120(3) . .
C5 C4 H4 119.9 . .
C3 C4 H4 119.9 . .
C4 C5 C6 120(3) . .
C4 C5 H5 120.2 . .
C6 C5 H5 120.2 . .
N1 C6 C5 119(3) . .
N1 C6 H6 120.5 . .
C5 C6 H6 120.5 . .
C12 C7 C8 123.5(19) . .
C12 C7 C2 125.0(17) . .
C8 C7 C2 111.5(17) . .
C9 C8 C7 117.6(18) . .
C9 C8 Pt1 125.3(14) . .
C7 C8 Pt1 117.1(13) . .
C8 C9 C10 117.9(18) . .
C8 C9 H9 121.0 . .
C10 C9 H9 121.0 . .
C11 C10 C9 121(2) . .
C11 C10 S1 121.0(18) . .
C9 C10 S1 117.8(15) . .
C12 C11 C10 121(2) . .
C12 C11 H11 119.3 . .
C10 C11 H11 119.3 . .
C11 C12 C7 118.3(19) . .
C11 C12 H12 120.9 . .
C7 C12 H12 120.9 . .
C14 C13 H13A 109.5 . .
C14 C13 H13B 109.5 . .
H13A C13 H13B 109.5 . .
C14 C13 H13C 109.5 . .
H13A C13 H13C 109.5 . .
H13B C13 H13C 109.5 . .
C20 C14 C20 115(2) . 4_565
C20 C14 C13 109.2(14) . .
C20 C14 C13 109.2(14) 4_565 .
C20 C14 C15 107.8(12) . .
C20 C14 C15 107.8(12) 4_565 .
C13 C14 C15 108(2) . .
O15 C15 C16 125.3(18) . .
O15 C15 C14 116(2) . .
C16 C15 C14 119(2) . .
C15 C16 C17 129(2) . .
C15 C16 H16 115.7 . .
C17 C16 H16 115.7 . .
O17 C17 C16 126(2) . .
O17 C17 C18 113(2) . .
C16 C17 C18 121(2) . .
C21 C18 C17 110(2) . .
C21 C18 C19 108.1(16) . .
C17 C18 C19 107.2(17) . .
C21 C18 C19 108.1(17) . 4_565
C17 C18 C19 107.2(17) . 4_565
C19 C18 C19 116(4) . 4_565
C18 C19 H19A 109.5 . .
C18 C19 H19B 109.5 . .
H19A C19 H19B 109.5 . .
C18 C19 H19C 109.5 . .
H19A C19 H19C 109.5 . .
H19B C19 H19C 109.5 . .
C14 C20 H20A 109.5 . .
C14 C20 H20B 109.5 . .
H20A C20 H20B 109.5 . .
C14 C20 H20C 109.5 . .
H20A C20 H20C 109.5 . .
H20B C20 H20C 109.5 . .
C18 C21 H21A 109.5 . .
C18 C21 H21B 109.5 . .
H21A C21 H21B 109.5 . .
C18 C21 H21C 109.5 . .
H21A C21 H21C 109.5 . .
H21B C21 H21C 109.5 . .

loop_
_geom_bond_atom_site_label_1
_geom_bond_atom_site_label_2
_geom_bond_distance
_geom_bond_site_symmetry_2
Pt1 C8 1.944(19) .
Pt1 N1 1.990(15) .
Pt1 O17 2.003(12) .
Pt1 O15 2.100(11) .
S1 F2 1.577(16) 4_565
S1 F2 1.577(16) .
S1 F1 1.587(15) 4_565
S1 F1 1.587(15) .
S1 F3 1.608(16) .
S1 C10 1.80(2) .
O15 C15 1.24(3) .
O17 C17 1.27(3) .
N1 C6 1.34(3) .
N1 C2 1.35(3) .
C2 C3 1.35(3) .
C2 C7 1.50(3) .
C3 C4 1.38(4) .
C3 H3 0.9500 .
C4 C5 1.35(5) .
C4 H4 0.9500 .
C5 C6 1.40(4) .
C5 H5 0.9500 .
C6 H6 0.9500 .
C7 C12 1.38(3) .
C7 C8 1.395(17) .
C8 C9 1.394(17) .
C9 C10 1.43(3) .
C9 H9 0.9500 .
C10 C11 1.36(3) .
C11 C12 1.35(3) .
C11 H11 0.9500 .
C12 H12 0.9500 .
C13 C14 1.56(4) .
C13 H13A 0.9800 .
C13 H13B 0.9800 .
C13 H13C 0.9800 .
C14 C20 1.52(3) .
C14 C20 1.52(3) 4_565
C14 C15 1.558(18) .
C15 C16 1.37(3) .
C16 C17 1.37(3) .
C16 H16 0.9500 .
C17 C18 1.558(19) .
C18 C21 1.54(4) .
C18 C19 1.57(4) .
C18 C19 1.57(4) 4_565
C19 H19A 0.9800 .
C19 H19B 0.9800 .
C19 H19C 0.9800 .
C20 H20A 0.9800 .
C20 H20B 0.9800 .
C20 H20C 0.9800 .
C21 H21A 0.9800 .
C21 H21B 0.9800 .
C21 H21C 0.9800 .

loop_
_geom_torsion_atom_site_label_1
_geom_torsion_atom_site_label_2
_geom_torsion_atom_site_label_3
_geom_torsion_atom_site_label_4
_geom_torsion
_geom_torsion_site_symmetry_1
_geom_torsion_site_symmetry_4
C6 N1 C2 C3 0.000(2) . .
Pt1 N1 C2 C3 180.000(2) . .
C6 N1 C2 C7 180.000(1) . .
Pt1 N1 C2 C7 0.000(1) . .
N1 C2 C3 C4 0.000(2) . .
C7 C2 C3 C4 180.000(1) . .
C2 C3 C4 C5 0.000(2) . .
C3 C4 C5 C6 0.000(2) . .
C2 N1 C6 C5 0.000(2) . .
Pt1 N1 C6 C5 180.000(1) . .
C4 C5 C6 N1 0.000(1) . .
N1 C2 C7 C12 180.000(2) . .
C3 C2 C7 C12 0.000(2) . .
N1 C2 C7 C8 0.000(1) . .
C3 C2 C7 C8 180.000(1) . .
C12 C7 C8 C9 0.000(2) . .
C2 C7 C8 C9 180.000(1) . .
C12 C7 C8 Pt1 180.000(2) . .
C2 C7 C8 Pt1 0.000(1) . .
C7 C8 C9 C10 0.000(2) . .
Pt1 C8 C9 C10 180.000(2) . .
C8 C9 C10 C11 0.000(2) . .
C8 C9 C10 S1 180.000(1) . .
F2 S1 C10 C11 134.0(6) 4_565 .
F2 S1 C10 C11 -134.0(6) . .
F1 S1 C10 C11 44.3(6) 4_565 .
F1 S1 C10 C11 -44.3(6) . .
F2 S1 C10 C9 -46.0(6) 4_565 .
F2 S1 C10 C9 46.0(6) . .
F1 S1 C10 C9 -135.7(6) 4_565 .
F1 S1 C10 C9 135.7(6) . .
C9 C10 C11 C12 0.000(3) . .
S1 C10 C11 C12 180.000(2) . .
C10 C11 C12 C7 0.000(3) . .
C8 C7 C12 C11 0.000(3) . .
C2 C7 C12 C11 180.000(2) . .
Pt1 O15 C15 C16 0.000(6) . .
Pt1 O15 C15 C14 180.000(4) . .
C20 C14 C15 O15 117.6(16) . .
C20 C14 C15 O15 -117.6(16) 4_565 .
C13 C14 C15 O15 0.000(5) . .
C20 C14 C15 C16 -62.4(16) . .
C20 C14 C15 C16 62.4(16) 4_565 .
C13 C14 C15 C16 180.000(5) . .
O15 C15 C16 C17 0.000(7) . .
C14 C15 C16 C17 180.000(5) . .
Pt1 O17 C17 C16 0.000(5) . .
Pt1 O17 C17 C18 180.000(3) . .
C15 C16 C17 O17 0.000(6) . .
C15 C16 C17 C18 180.000(6) . .
O17 C17 C18 C21 0.000(3) . .
C16 C17 C18 C21 180.000(3) . .
O17 C17 C18 C19 -118(2) . .
C16 C17 C18 C19 62(2) . .
O17 C17 C18 C19 118(2) . 4_565
C16 C17 C18 C19 -62(2) . 4_565
